data_7014811
loop_
_publ_author_name
'Chmel, Nikola Paul'
'Allan, Laura E. N.'
'Becker, Jan M.'
'Clarkson, Guy J.'
'Turner, Scott S.'
'Scott, Peter'

_publ_section_title
;
 TTF salts of optically pure cobalt pyridine amidates; detection of
 soluble assemblies with stoichiometry corresponding to the solid
 state.
;
_journal_issue 8
_journal_name_full 'Dalton transactions (Cambridge, England : 2003)'
_journal_page_first 1722
_journal_page_last 1731
_journal_paper_doi 10.1039/c0dt01184c
_journal_volume 40
_journal_year 2011
_chemical_absolute_configuration rmad
_chemical_formula_sum 'C30 H48 Co K N6 O11'
_chemical_formula_weight 766.77
_chemical_name_systematic
;
?
;
_space_group_IT_number 4
_symmetry_cell_setting monoclinic
_symmetry_space_group_name_Hall 'P 2yb'
_symmetry_space_group_name_H-M 'P 1 21 1'
_atom_sites_solution_hydrogens geom
_atom_sites_solution_primary direct
_atom_sites_solution_secondary difmap
_audit_creation_method SHELXL-97
_cell_angle_alpha 90.00
_cell_angle_beta 106.5681(19)
_cell_angle_gamma 90.00
_cell_formula_units_Z 2
_cell_length_a 10.5953(2)
_cell_length_b 16.0147(2)
_cell_length_c 11.11937(18)
_cell_measurement_reflns_used 12350
_cell_measurement_temperature 120(2)
_cell_measurement_theta_max 29.34
_cell_measurement_theta_min 3.13
_cell_volume 1808.41(5)
_computing_cell_refinement 'CrysAlis RED, Oxford Diffraction Ltd'
_computing_data_collection 'CrysAlis CCD, Oxford Diffraction Ltd'
_computing_data_reduction 'CrysAlis RED, Oxford Diffraction Ltd'
_computing_molecular_graphics 'SHELXTL (Sheldrick, 1997)'
_computing_publication_material 'SHELXTL (Sheldrick, 1997)'
_computing_structure_refinement 'SHELXL-97 (Sheldrick, 1997)'
_computing_structure_solution 'SHELXS-97 (Sheldrick, 1990)'
_diffrn_ambient_temperature 120(2)
_diffrn_detector_area_resol_mean 10.2833
_diffrn_measured_fraction_theta_full 0.997
_diffrn_measured_fraction_theta_max 0.902
_diffrn_measurement_device_type 'Oxford Diffraction Gemini R'
_diffrn_measurement_method '\f & \w scans'
_diffrn_radiation_monochromator graphite
_diffrn_radiation_source 'Enhance (Mo) X-ray Source'
_diffrn_radiation_type MoK\a
_diffrn_radiation_wavelength 0.71073
_diffrn_reflns_av_R_equivalents 0.0223
_diffrn_reflns_av_sigmaI/netI 0.0386
_diffrn_reflns_limit_h_max 14
_diffrn_reflns_limit_h_min -14
_diffrn_reflns_limit_k_max 21
_diffrn_reflns_limit_k_min -21
_diffrn_reflns_limit_l_max 15
_diffrn_reflns_limit_l_min -14
_diffrn_reflns_number 17987
_diffrn_reflns_theta_full 27.00
_diffrn_reflns_theta_max 29.41
_diffrn_reflns_theta_min 3.14
_diffrn_standards_decay_% nil
_exptl_absorpt_coefficient_mu 0.654
_exptl_absorpt_correction_T_max 1.00
_exptl_absorpt_correction_T_min 0.88
_exptl_absorpt_correction_type multi-scan
_exptl_absorpt_process_details 'ABSPACK(CrysAlis, Oxford Diffraction)'
_exptl_crystal_colour green
_exptl_crystal_density_diffrn 1.408
_exptl_crystal_density_method 'not measured'
_exptl_crystal_description block
_exptl_crystal_F_000 808
_exptl_crystal_size_max 0.30
_exptl_crystal_size_mid 0.10
_exptl_crystal_size_min 0.10
_refine_diff_density_max 0.943
_refine_diff_density_min -0.386
_refine_diff_density_rms 0.068
_refine_ls_abs_structure_details 'Flack H D (1983), Acta Cryst. A39, 876-881, Friedel pairs'
_refine_ls_abs_structure_Flack 0.009(9)
_refine_ls_extinction_method none
_refine_ls_goodness_of_fit_ref 1.006
_refine_ls_hydrogen_treatment mixed
_refine_ls_matrix_type full
_refine_ls_number_parameters 465
_refine_ls_number_reflns 8485
_refine_ls_number_restraints 460
_refine_ls_restrained_S_all 1.095
_refine_ls_R_factor_all 0.0378
_refine_ls_R_factor_gt 0.0336
_refine_ls_shift/su_max 0.001
_refine_ls_shift/su_mean 0.000
_refine_ls_structure_factor_coef Fsqd
_refine_ls_weighting_details 'calc w=1/[\s^2^(Fo^2^)+(0.0507P)^2^+0.0000P] where P=(Fo^2^+2Fc^2^)/3'
_refine_ls_weighting_scheme calc
_refine_ls_wR_factor_gt 0.0793
_refine_ls_wR_factor_ref 0.0803
_reflns_number_gt 7654
_reflns_number_total 8485
_reflns_threshold_expression >2sigma(I)
_cod_data_source_file C0DT01184C.TXT
_cod_data_source_block nc7
_cod_original_sg_symbol_H-M P2(1)
_cod_database_code 7014811

loop_
_symmetry_equiv_pos_as_xyz
'x, y, z'
'-x, y+1/2, -z'

loop_
_atom_site_label
_atom_site_type_symbol
_atom_site_fract_x
_atom_site_fract_y
_atom_site_fract_z
_atom_site_U_iso_or_equiv
_atom_site_adp_type
_atom_site_occupancy
_atom_site_symmetry_multiplicity
_atom_site_calc_flag
_atom_site_refinement_flags
_atom_site_disorder_assembly
_atom_site_disorder_group
Co1 Co 0.24342(3) 0.959396(18) 0.49411(2) 0.00693(7) Uani 1 1 d U . .
C1 C 0.6006(3) 0.86885(16) 1.0492(2) 0.0209(5) Uani 1 1 d U . .
H1A H 0.6013 0.8146 1.0902 0.031 Uiso 1 1 calc R . .
H1B H 0.5564 0.9101 1.0882 0.031 Uiso 1 1 calc R . .
H1C H 0.6913 0.8868 1.0585 0.031 Uiso 1 1 calc R . .
O1 O 0.53218(18) 0.86161(10) 0.91978(15) 0.0185(3) Uani 1 1 d U . .
C2 C 0.5279(3) 0.93946(14) 0.8545(2) 0.0151(3) Uani 1 1 d U . .
H2A H 0.6162 0.9655 0.8754 0.018 Uiso 1 1 calc R . .
H2B H 0.4658 0.9788 0.8764 0.018 Uiso 1 1 calc R . .
C3 C 0.4805(2) 0.91600(13) 0.7150(2) 0.0126(3) Uani 1 1 d U . .
H3A H 0.4211 0.8667 0.7090 0.015 Uiso 1 1 calc R . .
C4 C 0.5954(3) 0.88652(16) 0.6691(2) 0.0187(5) Uani 1 1 d U . .
H4A H 0.5633 0.8719 0.5800 0.028 Uiso 1 1 calc R . .
H4B H 0.6360 0.8374 0.7174 0.028 Uiso 1 1 calc R . .
H4C H 0.6608 0.9313 0.6804 0.028 Uiso 1 1 calc R . .
N1 N 0.40162(19) 0.98086(11) 0.63333(17) 0.0105(3) Uani 1 1 d U . .
C5 C 0.4394(2) 1.06048(14) 0.6500(2) 0.0117(3) Uani 1 1 d U . .
O2 O 0.54075(17) 1.09016(10) 0.72651(15) 0.0161(3) Uani 1 1 d U . .
C6 C 0.3422(2) 1.11715(13) 0.5637(2) 0.0106(3) Uani 1 1 d U . .
N2 N 0.24311(18) 1.07512(13) 0.48507(16) 0.0100(3) Uani 1 1 d U . .
C7 C 0.3434(2) 1.20408(13) 0.5603(2) 0.0127(3) Uani 1 1 d U . .
H7A H 0.4121 1.2349 0.6163 0.015 Uiso 1 1 calc R . .
C8 C 0.2410(2) 1.24468(15) 0.4723(2) 0.0135(3) Uani 1 1 d U . .
H8A H 0.2400 1.3039 0.4682 0.016 Uiso 1 1 calc R . .
C9 C 0.1405(2) 1.19939(14) 0.3908(2) 0.0128(3) Uani 1 1 d U . .
H9A H 0.0713 1.2268 0.3303 0.015 Uiso 1 1 calc R . .
C10 C 0.1441(2) 1.11340(13) 0.4001(2) 0.0110(3) Uani 1 1 d U . .
C11 C 0.0470(2) 1.05219(13) 0.3227(2) 0.0106(3) Uani 1 1 d U . .
O3 O -0.05369(16) 1.07849(10) 0.24085(15) 0.0153(3) Uani 1 1 d U . .
N3 N 0.08456(18) 0.97371(11) 0.35249(16) 0.0103(3) Uani 1 1 d U . .
C12 C 0.0043(2) 0.90496(14) 0.2815(2) 0.0127(3) Uani 1 1 d U . .
H12A H 0.0575 0.8529 0.3062 0.015 Uiso 1 1 calc R . .
C13 C -0.1210(2) 0.89233(15) 0.3194(2) 0.0168(4) Uani 1 1 d U . .
H13A H -0.0990 0.8864 0.4108 0.025 Uiso 1 1 calc R . .
H13B H -0.1660 0.8418 0.2792 0.025 Uiso 1 1 calc R . .
H13C H -0.1789 0.9407 0.2928 0.025 Uiso 1 1 calc R . .
C14 C -0.0198(3) 0.91456(14) 0.1394(2) 0.0161(3) Uani 1 1 d U . .
H14A H -0.0928 0.9542 0.1046 0.019 Uiso 1 1 calc R . .
H14B H 0.0604 0.9359 0.1208 0.019 Uiso 1 1 calc R . .
O4 O -0.05246(19) 0.83431(10) 0.08623(16) 0.0199(3) Uani 1 1 d U . .
C15 C -0.0728(3) 0.83525(17) -0.0456(2) 0.0265(5) Uani 1 1 d U . .
H15A H -0.0951 0.7789 -0.0792 0.040 Uiso 1 1 calc R . .
H15B H 0.0078 0.8541 -0.0639 0.040 Uiso 1 1 calc R . .
H15C H -0.1451 0.8734 -0.0846 0.040 Uiso 1 1 calc R . .
C16 C 0.3861(3) 1.15646(18) 0.1646(3) 0.0343(6) Uani 1 1 d U . .
H16A H 0.4322 1.1976 0.1273 0.051 Uiso 1 1 calc R . .
H16B H 0.4137 1.1627 0.2561 0.051 Uiso 1 1 calc R . .
H16C H 0.2909 1.1654 0.1327 0.051 Uiso 1 1 calc R . .
O5 O 0.41748(18) 1.07428(11) 0.13231(17) 0.0239(3) Uani 1 1 d U . .
C17 C 0.3539(3) 1.00990(16) 0.1832(2) 0.0185(3) Uani 1 1 d U . .
H17A H 0.3582 0.9567 0.1392 0.022 Uiso 1 1 calc R . .
H17B H 0.2600 1.0245 0.1690 0.022 Uiso 1 1 calc R . .
C18 C 0.4193(2) 0.99852(14) 0.3239(2) 0.0142(3) Uani 1 1 d U . .
H18A H 0.4110 1.0530 0.3649 0.017 Uiso 1 1 calc R . .
C19 C 0.5666(2) 0.97985(15) 0.3536(2) 0.0172(4) Uani 1 1 d U . .
H19A H 0.6042 0.9730 0.4444 0.026 Uiso 1 1 calc R . .
H19B H 0.6107 1.0262 0.3245 0.026 Uiso 1 1 calc R . .
H19C H 0.5794 0.9284 0.3108 0.026 Uiso 1 1 calc R . .
N4 N 0.34896(19) 0.93592(11) 0.37758(17) 0.0111(3) Uani 1 1 d U . .
C20 C 0.3592(2) 0.85527(14) 0.3505(2) 0.0112(3) Uani 1 1 d U . .
O6 O 0.41163(16) 0.82280(10) 0.27475(15) 0.0129(3) Uani 1 1 d U . .
C21 C 0.3018(2) 0.80029(13) 0.4310(2) 0.0110(3) Uani 1 1 d U . .
N5 N 0.24300(18) 0.84343(13) 0.50279(16) 0.0096(3) Uani 1 1 d U . .
C22 C 0.3087(2) 0.71372(13) 0.4398(2) 0.0138(3) Uani 1 1 d U . .
H22A H 0.3497 0.6821 0.3891 0.017 Uiso 1 1 calc R . .
C23 C 0.2541(2) 0.67477(15) 0.5250(2) 0.0151(3) Uani 1 1 d U . .
H23A H 0.2591 0.6157 0.5334 0.018 Uiso 1 1 calc R . .
C24 C 0.1921(2) 0.72097(13) 0.5983(2) 0.0135(3) Uani 1 1 d U . .
H24A H 0.1542 0.6946 0.6562 0.016 Uiso 1 1 calc R . .
C25 C 0.1880(2) 0.80729(13) 0.5829(2) 0.0108(3) Uani 1 1 d U . .
C26 C 0.1265(2) 0.86876(13) 0.6509(2) 0.0106(3) Uani 1 1 d U . .
O7 O 0.07249(16) 0.84355(9) 0.73074(15) 0.0132(3) Uani 1 1 d U . .
N6 N 0.13897(19) 0.94688(11) 0.61435(16) 0.0110(3) Uani 1 1 d U . .
C27 C 0.0814(2) 1.01469(14) 0.6713(2) 0.0138(3) Uani 1 1 d U . .
H27A H 0.0970 1.0681 0.6312 0.017 Uiso 1 1 calc R . .
C28 C -0.0673(3) 1.00584(16) 0.6483(2) 0.0217(5) Uani 1 1 d U . .
H28A H -0.1103 1.0017 0.5579 0.033 Uiso 1 1 calc R . .
H28B H -0.1011 1.0548 0.6821 0.033 Uiso 1 1 calc R . .
H28C H -0.0859 0.9553 0.6901 0.033 Uiso 1 1 calc R . .
C29 C 0.1529(3) 1.02177(15) 0.8127(2) 0.0179(3) Uani 1 1 d U A .
H29A H 0.1252 0.9751 0.8577 0.021 Uiso 1 1 calc R . .
H29B H 0.2490 1.0170 0.8258 0.021 Uiso 1 1 calc R . .
O8 O 0.12508(18) 1.09871(11) 0.86343(16) 0.0200(3) Uani 1 1 d U . .
C30 C 0.2129(7) 1.1638(3) 0.8471(5) 0.0228(6) Uani 0.701(12) 1 d PU A 1
H30A H 0.1918 1.2159 0.8832 0.034 Uiso 0.701(12) 1 calc PR A 1
H30B H 0.2025 1.1717 0.7574 0.034 Uiso 0.701(12) 1 calc PR A 1
H30C H 0.3040 1.1478 0.8895 0.034 Uiso 0.701(12) 1 calc PR A 1
C30A C 0.1621(15) 1.1741(6) 0.8143(11) 0.0228(9) Uiso 0.299(12) 1 d PU A 2
H30D H 0.0845 1.1991 0.7552 0.034 Uiso 0.299(12) 1 calc PR A 2
H30E H 0.2284 1.1618 0.7707 0.034 Uiso 0.299(12) 1 calc PR A 2
H30F H 0.1990 1.2132 0.8831 0.034 Uiso 0.299(12) 1 calc PR A 2
K1 K 0.69243(5) 1.19244(3) 0.89382(4) 0.01734(12) Uani 1 1 d U . .
O9 O 0.6738(2) 1.09528(14) 1.08650(18) 0.0333(4) Uani 1 1 d DU . .
H9B H 0.598(3) 1.087(2) 1.111(3) 0.050 Uiso 1 1 d D . .
H9C H 0.753(2) 1.080(2) 1.138(3) 0.050 Uiso 1 1 d D . .
O10 O 0.9303(2) 1.12689(15) 0.9857(2) 0.0355(5) Uani 1 1 d U . .
H10A H 1.004(4) 1.113(2) 0.954(3) 0.053 Uiso 1 1 d . . .
H10B H 0.944(3) 1.109(2) 1.081(3) 0.053 Uiso 1 1 d . . .
O11 O 0.7189(2) 1.32111(14) 1.0486(2) 0.0341(5) Uani 1 1 d DU . .
H11A H 0.634(4) 1.333(2) 1.069(3) 0.051 Uiso 1 1 d . . .
H11B H 0.787(3) 1.325(2) 1.125(2) 0.051 Uiso 1 1 d D . .

loop_
_atom_site_aniso_label
_atom_site_aniso_U_11
_atom_site_aniso_U_22
_atom_site_aniso_U_33
_atom_site_aniso_U_23
_atom_site_aniso_U_13
_atom_site_aniso_U_12
Co1 0.00789(14) 0.00505(11) 0.00803(13) -0.00013(11) 0.00258(10) 0.00001(11)
C1 0.0206(12) 0.0262(11) 0.0126(8) 0.0041(8) -0.0005(9) 0.0012(10)
O1 0.0191(8) 0.0193(7) 0.0132(6) 0.0043(5) -0.0020(6) -0.0019(6)
C2 0.0158(8) 0.0160(7) 0.0114(6) 0.0012(5) 0.0004(6) 0.0004(6)
C3 0.0124(7) 0.0129(6) 0.0111(6) 0.0005(5) 0.0009(5) 0.0007(6)
C4 0.0168(10) 0.0223(11) 0.0154(10) -0.0007(9) 0.0019(8) 0.0072(8)
N1 0.0107(5) 0.0104(5) 0.0106(5) -0.0003(5) 0.0031(4) -0.0001(4)
C5 0.0120(6) 0.0104(5) 0.0136(6) -0.0023(5) 0.0049(5) -0.0007(5)
O2 0.0156(6) 0.0127(6) 0.0193(6) -0.0009(5) 0.0039(5) -0.0028(5)
C6 0.0113(6) 0.0084(5) 0.0140(6) -0.0018(5) 0.0065(5) -0.0015(5)
N2 0.0098(6) 0.0082(4) 0.0133(6) -0.0005(4) 0.0055(4) 0.0001(4)
C7 0.0127(7) 0.0092(6) 0.0173(7) -0.0012(6) 0.0062(6) -0.0011(6)
C8 0.0132(8) 0.0101(6) 0.0187(7) 0.0008(6) 0.0071(6) 0.0005(6)
C9 0.0119(7) 0.0108(6) 0.0170(7) 0.0022(6) 0.0062(6) 0.0014(6)
C10 0.0103(6) 0.0098(5) 0.0141(6) 0.0017(5) 0.0055(5) 0.0013(5)
C11 0.0093(6) 0.0109(5) 0.0123(6) 0.0017(5) 0.0042(5) 0.0014(5)
O3 0.0110(7) 0.0146(7) 0.0182(7) 0.0027(6) 0.0006(5) 0.0027(6)
N3 0.0097(5) 0.0103(5) 0.0109(5) 0.0007(5) 0.0029(4) 0.0000(5)
C12 0.0129(7) 0.0130(6) 0.0115(6) -0.0007(6) 0.0022(5) -0.0029(6)
C13 0.0158(10) 0.0199(10) 0.0152(9) -0.0025(9) 0.0053(8) -0.0064(8)
C14 0.0182(8) 0.0177(7) 0.0118(6) -0.0018(6) 0.0035(6) -0.0047(7)
O4 0.0241(8) 0.0212(7) 0.0132(6) -0.0048(6) 0.0034(6) -0.0042(6)
C15 0.0331(14) 0.0310(12) 0.0143(8) -0.0071(9) 0.0051(10) -0.0062(11)
C16 0.0356(10) 0.0272(7) 0.0391(9) 0.0086(7) 0.0091(8) 0.0002(7)
O5 0.0211(8) 0.0258(7) 0.0259(7) 0.0120(6) 0.0085(6) -0.0003(6)
C17 0.0164(8) 0.0212(7) 0.0193(7) 0.0066(6) 0.0073(6) 0.0004(6)
C18 0.0135(7) 0.0151(6) 0.0160(6) 0.0015(6) 0.0075(6) -0.0006(6)
C19 0.0132(8) 0.0220(11) 0.0172(10) 0.0019(8) 0.0057(7) -0.0029(8)
N4 0.0109(6) 0.0115(5) 0.0122(6) -0.0006(5) 0.0052(5) 0.0005(5)
C20 0.0109(6) 0.0118(5) 0.0105(6) -0.0021(5) 0.0024(5) 0.0017(5)
O6 0.0135(7) 0.0140(6) 0.0109(6) -0.0024(5) 0.0032(5) 0.0025(6)
C21 0.0106(6) 0.0099(5) 0.0116(6) -0.0021(5) 0.0017(5) 0.0013(5)
N5 0.0091(7) 0.0084(4) 0.0106(6) -0.0003(4) 0.0016(5) 0.0001(4)
C22 0.0132(7) 0.0105(6) 0.0162(7) -0.0023(6) 0.0018(6) 0.0018(6)
C23 0.0148(7) 0.0108(6) 0.0179(6) 0.0002(5) 0.0017(5) 0.0014(5)
C24 0.0131(7) 0.0106(6) 0.0155(7) 0.0018(6) 0.0018(6) -0.0004(6)
C25 0.0103(6) 0.0099(5) 0.0111(6) 0.0008(5) 0.0015(5) -0.0012(5)
C26 0.0104(7) 0.0109(5) 0.0102(6) 0.0006(5) 0.0024(5) -0.0017(5)
O7 0.0132(8) 0.0148(7) 0.0123(7) 0.0012(6) 0.0045(6) -0.0037(6)
N6 0.0122(6) 0.0109(6) 0.0108(5) 0.0002(5) 0.0049(5) -0.0003(5)
C27 0.0159(7) 0.0134(6) 0.0142(6) -0.0006(6) 0.0075(6) 0.0021(6)
C28 0.0168(7) 0.0244(9) 0.0243(8) -0.0031(7) 0.0066(6) 0.0047(7)
C29 0.0212(7) 0.0165(6) 0.0165(6) -0.0035(6) 0.0065(6) 0.0024(6)
O8 0.0247(7) 0.0179(6) 0.0195(6) -0.0056(5) 0.0100(6) 0.0003(6)
C30 0.0245(10) 0.0203(8) 0.0234(10) -0.0024(8) 0.0067(8) -0.0014(7)
K1 0.0203(3) 0.0157(2) 0.0135(2) -0.0003(2) 0.0009(2) -0.0011(2)
O9 0.0206(10) 0.0543(11) 0.0232(8) 0.0165(8) 0.0033(8) -0.0033(10)
O10 0.0196(8) 0.0553(12) 0.0327(11) 0.0137(9) 0.0095(7) 0.0125(8)
O11 0.0263(12) 0.0415(9) 0.0289(11) -0.0181(8) -0.0010(9) -0.0006(8)

loop_
_atom_type_symbol
_atom_type_description
_atom_type_scat_dispersion_real
_atom_type_scat_dispersion_imag
_atom_type_scat_source
C C 0.0033 0.0016 'International Tables Vol C Tables 4.2.6.8 and 6.1.1.4'
H H 0.0000 0.0000 'International Tables Vol C Tables 4.2.6.8 and 6.1.1.4'
N N 0.0061 0.0033 'International Tables Vol C Tables 4.2.6.8 and 6.1.1.4'
O O 0.0106 0.0060 'International Tables Vol C Tables 4.2.6.8 and 6.1.1.4'
K K 0.2009 0.2494 'International Tables Vol C Tables 4.2.6.8 and 6.1.1.4'
Co Co 0.3494 0.9721 'International Tables Vol C Tables 4.2.6.8 and 6.1.1.4'

loop_
_geom_angle_atom_site_label_1
_geom_angle_atom_site_label_2
_geom_angle_atom_site_label_3
_geom_angle
_geom_angle_site_symmetry_1
_geom_angle_site_symmetry_3
_geom_angle_publ_flag
N2 Co1 N5 179.76(9) . . ?
N2 Co1 N1 81.70(8) . . ?
N5 Co1 N1 98.53(8) . . ?
N2 Co1 N3 81.49(8) . . ?
N5 Co1 N3 98.28(8) . . ?
N1 Co1 N3 163.19(7) . . ?
N2 Co1 N6 98.36(7) . . ?
N5 Co1 N6 81.57(7) . . ?
N1 Co1 N6 90.07(8) . . ?
N3 Co1 N6 92.13(8) . . ?
N2 Co1 N4 98.47(7) . . ?
N5 Co1 N4 81.61(7) . . ?
N1 Co1 N4 92.00(8) . . ?
N3 Co1 N4 90.71(8) . . ?
N6 Co1 N4 163.17(7) . . ?
O1 C1 H1A 109.5 . . ?
O1 C1 H1B 109.5 . . ?
H1A C1 H1B 109.5 . . ?
O1 C1 H1C 109.5 . . ?
H1A C1 H1C 109.5 . . ?
H1B C1 H1C 109.5 . . ?
C1 O1 C2 112.00(18) . . ?
O1 C2 C3 104.61(17) . . ?
O1 C2 H2A 110.8 . . ?
C3 C2 H2A 110.8 . . ?
O1 C2 H2B 110.8 . . ?
C3 C2 H2B 110.8 . . ?
H2A C2 H2B 108.9 . . ?
N1 C3 C4 112.27(18) . . ?
N1 C3 C2 114.54(17) . . ?
C4 C3 C2 110.6(2) . . ?
N1 C3 H3A 106.3 . . ?
C4 C3 H3A 106.3 . . ?
C2 C3 H3A 106.3 . . ?
C3 C4 H4A 109.5 . . ?
C3 C4 H4B 109.5 . . ?
H4A C4 H4B 109.5 . . ?
C3 C4 H4C 109.5 . . ?
H4A C4 H4C 109.5 . . ?
H4B C4 H4C 109.5 . . ?
C5 N1 C3 119.57(19) . . ?
C5 N1 Co1 115.63(15) . . ?
C3 N1 Co1 124.77(14) . . ?
O2 C5 N1 128.3(2) . . ?
O2 C5 C6 120.20(19) . . ?
N1 C5 C6 111.5(2) . . ?
C5 O2 K1 159.81(15) . . ?
N2 C6 C7 119.7(2) . . ?
N2 C6 C5 112.43(19) . . ?
C7 C6 C5 127.8(2) . . ?
C6 N2 C10 122.6(2) . . ?
C6 N2 Co1 118.50(16) . . ?
C10 N2 Co1 118.87(16) . . ?
C6 C7 C8 118.2(2) . . ?
C6 C7 H7A 120.9 . . ?
C8 C7 H7A 120.9 . . ?
C9 C8 C7 120.8(2) . . ?
C9 C8 H8A 119.6 . . ?
C7 C8 H8A 119.6 . . ?
C10 C9 C8 118.2(2) . . ?
C10 C9 H9A 120.9 . . ?
C8 C9 H9A 120.9 . . ?
N2 C10 C9 120.5(2) . . ?
N2 C10 C11 112.03(19) . . ?
C9 C10 C11 127.5(2) . . ?
O3 C11 N3 128.8(2) . . ?
O3 C11 C10 119.72(19) . . ?
N3 C11 C10 111.5(2) . . ?
C11 N3 C12 119.07(19) . . ?
C11 N3 Co1 115.90(15) . . ?
C12 N3 Co1 125.01(14) . . ?
N3 C12 C13 111.52(18) . . ?
N3 C12 C14 112.20(18) . . ?
C13 C12 C14 113.4(2) . . ?
N3 C12 H12A 106.4 . . ?
C13 C12 H12A 106.4 . . ?
C14 C12 H12A 106.4 . . ?
C12 C13 H13A 109.5 . . ?
C12 C13 H13B 109.5 . . ?
H13A C13 H13B 109.5 . . ?
C12 C13 H13C 109.5 . . ?
H13A C13 H13C 109.5 . . ?
H13B C13 H13C 109.5 . . ?
O4 C14 C12 106.73(18) . . ?
O4 C14 H14A 110.4 . . ?
C12 C14 H14A 110.4 . . ?
O4 C14 H14B 110.4 . . ?
C12 C14 H14B 110.4 . . ?
H14A C14 H14B 108.6 . . ?
C14 O4 C15 111.62(18) . . ?
O4 C15 H15A 109.5 . . ?
O4 C15 H15B 109.5 . . ?
H15A C15 H15B 109.5 . . ?
O4 C15 H15C 109.5 . . ?
H15A C15 H15C 109.5 . . ?
H15B C15 H15C 109.5 . . ?
O5 C16 H16A 109.5 . . ?
O5 C16 H16B 109.5 . . ?
H16A C16 H16B 109.5 . . ?
O5 C16 H16C 109.5 . . ?
H16A C16 H16C 109.5 . . ?
H16B C16 H16C 109.5 . . ?
C16 O5 C17 113.2(2) . . ?
O5 C17 C18 111.3(2) . . ?
O5 C17 H17A 109.4 . . ?
C18 C17 H17A 109.4 . . ?
O5 C17 H17B 109.4 . . ?
C18 C17 H17B 109.4 . . ?
H17A C17 H17B 108.0 . . ?
N4 C18 C19 112.50(19) . . ?
N4 C18 C17 111.2(2) . . ?
C19 C18 C17 112.31(19) . . ?
N4 C18 H18A 106.8 . . ?
C19 C18 H18A 106.8 . . ?
C17 C18 H18A 106.8 . . ?
C18 C19 H19A 109.5 . . ?
C18 C19 H19B 109.5 . . ?
H19A C19 H19B 109.5 . . ?
C18 C19 H19C 109.5 . . ?
H19A C19 H19C 109.5 . . ?
H19B C19 H19C 109.5 . . ?
C20 N4 C18 118.91(18) . . ?
C20 N4 Co1 115.40(15) . . ?
C18 N4 Co1 125.65(14) . . ?
O6 C20 N4 129.4(2) . . ?
O6 C20 C21 119.48(19) . . ?
N4 C20 C21 111.07(18) . . ?
C20 O6 K1 126.45(15) . 2_646 ?
N5 C21 C22 119.8(2) . . ?
N5 C21 C20 112.93(19) . . ?
C22 C21 C20 127.2(2) . . ?
C25 N5 C21 122.9(2) . . ?
C25 N5 Co1 118.55(15) . . ?
C21 N5 Co1 118.48(15) . . ?
C21 C22 C23 118.1(2) . . ?
C21 C22 H22A 120.9 . . ?
C23 C22 H22A 120.9 . . ?
C22 C23 C24 121.1(2) . . ?
C22 C23 H23A 119.5 . . ?
C24 C23 H23A 119.5 . . ?
C25 C24 C23 117.2(2) . . ?
C25 C24 H24A 121.4 . . ?
C23 C24 H24A 121.4 . . ?
N5 C25 C24 120.7(2) . . ?
N5 C25 C26 112.91(18) . . ?
C24 C25 C26 126.4(2) . . ?
O7 C26 N6 128.6(2) . . ?
O7 C26 C25 119.88(19) . . ?
N6 C26 C25 111.53(18) . . ?
C26 N6 C27 118.09(18) . . ?
C26 N6 Co1 115.17(14) . . ?
C27 N6 Co1 126.64(14) . . ?
N6 C27 C28 113.10(19) . . ?
N6 C27 C29 110.46(19) . . ?
C28 C27 C29 111.1(2) . . ?
N6 C27 H27A 107.3 . . ?
C28 C27 H27A 107.3 . . ?
C29 C27 H27A 107.3 . . ?
C27 C28 H28A 109.5 . . ?
C27 C28 H28B 109.5 . . ?
H28A C28 H28B 109.5 . . ?
C27 C28 H28C 109.5 . . ?
H28A C28 H28C 109.5 . . ?
H28B C28 H28C 109.5 . . ?
O8 C29 C27 111.82(19) . . ?
O8 C29 H29A 109.3 . . ?
C27 C29 H29A 109.3 . . ?
O8 C29 H29B 109.3 . . ?
C27 C29 H29B 109.3 . . ?
H29A C29 H29B 107.9 . . ?
C29 O8 C30A 118.1(4) . . ?
C29 O8 C30 111.2(2) . . ?
C30A O8 C30 23.4(5) . . ?
O8 C30 H30A 109.5 . . ?
O8 C30 H30B 109.5 . . ?
H30A C30 H30B 109.5 . . ?
O8 C30 H30C 109.5 . . ?
H30A C30 H30C 109.5 . . ?
H30B C30 H30C 109.5 . . ?
O8 C30A H30D 109.5 . . ?
O8 C30A H30E 109.5 . . ?
H30D C30A H30E 109.5 . . ?
O8 C30A H30F 109.5 . . ?
H30D C30A H30F 109.5 . . ?
H30E C30A H30F 109.5 . . ?
O11 K1 O2 150.23(7) . . ?
O11 K1 O10 98.32(7) . . ?
O2 K1 O10 110.21(7) . . ?
O11 K1 O9 87.19(7) . . ?
O2 K1 O9 91.95(6) . . ?
O10 K1 O9 75.08(7) . . ?
O11 K1 O6 78.71(6) . 2_656 ?
O2 K1 O6 86.96(5) . 2_656 ?
O10 K1 O6 134.41(6) . 2_656 ?
O9 K1 O6 148.55(6) . 2_656 ?
K1 O9 H9B 125(2) . . ?
K1 O9 H9C 113(2) . . ?
H9B O9 H9C 121(3) . . ?
K1 O10 H10A 137(2) . . ?
K1 O10 H10B 109.5(19) . . ?
H10A O10 H10B 114(3) . . ?
K1 O11 H11A 111(2) . . ?
K1 O11 H11B 123(2) . . ?
H11A O11 H11B 107(3) . . ?

loop_
_geom_bond_atom_site_label_1
_geom_bond_atom_site_label_2
_geom_bond_distance
_geom_bond_site_symmetry_2
_geom_bond_publ_flag
Co1 N2 1.856(2) . ?
Co1 N5 1.860(2) . ?
Co1 N1 1.961(2) . ?
Co1 N3 1.9631(19) . ?
Co1 N6 1.9740(17) . ?
Co1 N4 1.9741(18) . ?
C1 O1 1.419(3) . ?
C1 H1A 0.9800 . ?
C1 H1B 0.9800 . ?
C1 H1C 0.9800 . ?
O1 C2 1.437(3) . ?
C2 C3 1.534(3) . ?
C2 H2A 0.9900 . ?
C2 H2B 0.9900 . ?
C3 N1 1.473(3) . ?
C3 C4 1.523(3) . ?
C3 H3A 1.0000 . ?
C4 H4A 0.9800 . ?
C4 H4B 0.9800 . ?
C4 H4C 0.9800 . ?
N1 C5 1.333(3) . ?
C5 O2 1.258(3) . ?
C5 C6 1.497(3) . ?
O2 K1 2.6498(17) . ?
C6 N2 1.340(3) . ?
C6 C7 1.393(3) . ?
N2 C10 1.343(3) . ?
C7 C8 1.398(3) . ?
C7 H7A 0.9500 . ?
C8 C9 1.389(3) . ?
C8 H8A 0.9500 . ?
C9 C10 1.381(3) . ?
C9 H9A 0.9500 . ?
C10 C11 1.501(3) . ?
C11 O3 1.261(3) . ?
C11 N3 1.331(3) . ?
N3 C12 1.475(3) . ?
C12 C13 1.517(3) . ?
C12 C14 1.535(3) . ?
C12 H12A 1.0000 . ?
C13 H13A 0.9800 . ?
C13 H13B 0.9800 . ?
C13 H13C 0.9800 . ?
C14 O4 1.416(3) . ?
C14 H14A 0.9900 . ?
C14 H14B 0.9900 . ?
O4 C15 1.419(3) . ?
C15 H15A 0.9800 . ?
C15 H15B 0.9800 . ?
C15 H15C 0.9800 . ?
C16 O5 1.428(3) . ?
C16 H16A 0.9800 . ?
C16 H16B 0.9800 . ?
C16 H16C 0.9800 . ?
O5 C17 1.433(3) . ?
C17 C18 1.531(3) . ?
C17 H17A 0.9900 . ?
C17 H17B 0.9900 . ?
C18 N4 1.473(3) . ?
C18 C19 1.530(3) . ?
C18 H18A 1.0000 . ?
C19 H19A 0.9800 . ?
C19 H19B 0.9800 . ?
C19 H19C 0.9800 . ?
N4 C20 1.338(3) . ?
C20 O6 1.247(3) . ?
C20 C21 1.502(3) . ?
O6 K1 2.8123(16) 2_646 ?
C21 N5 1.337(3) . ?
C21 C22 1.390(3) . ?
N5 C25 1.328(3) . ?
C22 C23 1.390(3) . ?
C22 H22A 0.9500 . ?
C23 C24 1.396(3) . ?
C23 H23A 0.9500 . ?
C24 C25 1.392(3) . ?
C24 H24A 0.9500 . ?
C25 C26 1.499(3) . ?
C26 O7 1.252(3) . ?
C26 N6 1.334(3) . ?
N6 C27 1.474(3) . ?
C27 C28 1.530(4) . ?
C27 C29 1.542(3) . ?
C27 H27A 1.0000 . ?
C28 H28A 0.9800 . ?
C28 H28B 0.9800 . ?
C28 H28C 0.9800 . ?
C29 O8 1.421(3) . ?
C29 H29A 0.9900 . ?
C29 H29B 0.9900 . ?
O8 C30A 1.426(10) . ?
O8 C30 1.442(4) . ?
C30 H30A 0.9800 . ?
C30 H30B 0.9800 . ?
C30 H30C 0.9800 . ?
C30A H30D 0.9800 . ?
C30A H30E 0.9800 . ?
C30A H30F 0.9800 . ?
K1 O11 2.648(2) . ?
K1 O10 2.651(2) . ?
K1 O9 2.7003(19) . ?
K1 O6 2.8123(16) 2_656 ?
O9 H9B 0.92(2) . ?
O9 H9C 0.91(2) . ?
O10 H10A 0.97(4) . ?
O10 H10B 1.07(4) . ?
O11 H11A 1.00(4) . ?
O11 H11B 0.95(2) . ?

loop_
_geom_hbond_atom_site_label_D
_geom_hbond_atom_site_label_H
_geom_hbond_atom_site_label_A
_geom_hbond_distance_DH
_geom_hbond_distance_HA
_geom_hbond_distance_DA
_geom_hbond_angle_DHA
_geom_hbond_site_symmetry_A
O9 H9B O5 0.92(2) 2.01(2) 2.922(3) 170(3) 1_556
O9 H9C O3 0.91(2) 2.04(2) 2.920(3) 164(3) 1_656
O10 H10B O3 1.07(4) 1.83(4) 2.899(3) 173(3) 1_656
O10 H10A O8 0.97(4) 1.86(4) 2.813(3) 168(3) 1_655
O11 H11A O1 1.00(4) 1.86(4) 2.856(3) 171(3) 2_657
O11 H11B O7 0.95(2) 1.88(2) 2.818(3) 175(3) 2_657
